data_2235137
loop_
_publ_author_name
'Kim, Kyung Beom'
'Yu, Seung Man'
'Kim, Cheal'
'Kim, Youngmee'

_publ_section_title
;
 5-Carbamoyl-2-methyl-1-(2-methylbenzyl)pyridinium bromide
;
_journal_coeditor_code LH5461
_journal_issue 6
_journal_name_full 'Acta Crystallographica Section E'
_journal_page_first o1609
_journal_page_last o1610
_journal_paper_doi 10.1107/S1600536812018958
_journal_volume 68
_journal_year 2012
_chemical_formula_iupac 'C15 H17 N2 O +, Br -'
_chemical_formula_moiety 'C15 H17 N2 O +, Br -'
_chemical_formula_sum 'C15 H17 Br N2 O'
_chemical_formula_weight 321.22
_chemical_name_systematic
;
5-Carbamoyl-2-methyl-1-(2-methylbenzyl)pyridinium bromide
;
_space_group_IT_number 15
_symmetry_cell_setting monoclinic
_symmetry_space_group_name_Hall '-C 2yc'
_symmetry_space_group_name_H-M 'C 1 2/c 1'
_atom_sites_solution_hydrogens geom
_atom_sites_solution_primary direct
_atom_sites_solution_secondary difmap
_audit_creation_method SHELXTL
_cell_angle_alpha 90.00
_cell_angle_beta 96.85(3)
_cell_angle_gamma 90.00
_cell_formula_units_Z 8
_cell_length_a 8.4880(17)
_cell_length_b 10.502(2)
_cell_length_c 33.450(7)
_cell_measurement_reflns_used 2248
_cell_measurement_temperature 293(2)
_cell_measurement_theta_max 25.16
_cell_measurement_theta_min 2.25
_cell_volume 2960.5(10)
_computing_cell_refinement 'SAINT (Bruker, 1997)'
_computing_data_collection 'SMART (Bruker, 1997)'
_computing_data_reduction 'SAINT (Bruker, 1997)'
_computing_molecular_graphics 'DIAMOND (Brandenburg, 1999)'
_computing_publication_material 'SHELXTL (Brandenburg, 1999)'
_computing_structure_refinement 'SHELXL97 (Sheldrick, 2008)'
_computing_structure_solution 'SHELXS97 (Sheldrick, 2008)'
_diffrn_ambient_temperature 293(2)
_diffrn_measured_fraction_theta_full 0.989
_diffrn_measured_fraction_theta_max 0.989
_diffrn_measurement_device_type 'Bruker SMART CCD'
_diffrn_measurement_method '\f and \w'
_diffrn_radiation_monochromator graphite
_diffrn_radiation_source 'fine-focus sealed tube'
_diffrn_radiation_type MoK\a
_diffrn_radiation_wavelength 0.71073
_diffrn_reflns_av_R_equivalents 0.0432
_diffrn_reflns_av_sigmaI/netI 0.0691
_diffrn_reflns_limit_h_max 10
_diffrn_reflns_limit_h_min -9
_diffrn_reflns_limit_k_max 8
_diffrn_reflns_limit_k_min -12
_diffrn_reflns_limit_l_max 40
_diffrn_reflns_limit_l_min -41
_diffrn_reflns_number 8103
_diffrn_reflns_theta_full 26.00
_diffrn_reflns_theta_max 26.00
_diffrn_reflns_theta_min 2.45
_exptl_absorpt_coefficient_mu 2.771
_exptl_absorpt_correction_T_max 0.7691
_exptl_absorpt_correction_T_min 0.3379
_exptl_absorpt_correction_type multi-scan
_exptl_absorpt_process_details '(SADABS; Bruker, 1997)'
_exptl_crystal_colour colorless
_exptl_crystal_density_diffrn 1.441
_exptl_crystal_density_method 'not measured'
_exptl_crystal_description block
_exptl_crystal_F_000 1312
_exptl_crystal_size_max 0.50
_exptl_crystal_size_mid 0.20
_exptl_crystal_size_min 0.10
_refine_diff_density_max 0.359
_refine_diff_density_min -0.309
_refine_ls_extinction_method none
_refine_ls_goodness_of_fit_ref 0.997
_refine_ls_hydrogen_treatment constr
_refine_ls_matrix_type full
_refine_ls_number_parameters 174
_refine_ls_number_reflns 2879
_refine_ls_number_restraints 0
_refine_ls_restrained_S_all 0.997
_refine_ls_R_factor_all 0.0792
_refine_ls_R_factor_gt 0.0415
_refine_ls_shift/su_max 0.001
_refine_ls_shift/su_mean 0.000
_refine_ls_structure_factor_coef Fsqd
_refine_ls_weighting_details 'calc w=1/[\s^2^(Fo^2^)+(0.0247P)^2^+1.3939P] where P=(Fo^2^+2Fc^2^)/3'
_refine_ls_weighting_scheme calc
_refine_ls_wR_factor_gt 0.0839
_refine_ls_wR_factor_ref 0.0959
_reflns_number_gt 1857
_reflns_number_total 2879
_reflns_threshold_expression I>2\s(I)
_cod_data_source_file lh5461.cif
_cod_data_source_block I
_cod_original_sg_symbol_H-M 'C 2/c'
_cod_database_code 2235137
_cod_database_fobs_code 2235137

loop_
_symmetry_equiv_pos_as_xyz
'x, y, z'
'-x, y, -z+1/2'
'x+1/2, y+1/2, z'
'-x+1/2, y+1/2, -z+1/2'
'-x, -y, -z'
'x, -y, z-1/2'
'-x+1/2, -y+1/2, -z'
'x+1/2, -y+1/2, z-1/2'

loop_
_atom_site_type_symbol
_atom_site_label
_atom_site_fract_x
_atom_site_fract_y
_atom_site_fract_z
_atom_site_U_iso_or_equiv
_atom_site_adp_type
_atom_site_calc_flag
_atom_site_refinement_flags
_atom_site_occupancy
_atom_site_symmetry_multiplicity
Br Br1 0.01684(4) 0.38708(4) 0.349683(12) 0.06234(17) Uani d . 1 1
N N1 0.2074(3) 0.3760(3) 0.26330(9) 0.0686(9) Uani d . 1 1
H H1A 0.1599 0.4033 0.2830 0.082 Uiso calc R 1 1
H H1B 0.2111 0.2957 0.2585 0.082 Uiso calc R 1 1
N N2 0.4953(3) 0.4466(3) 0.15096(8) 0.0435(6) Uani d . 1 1
O O1 0.2735(4) 0.5725(3) 0.24558(9) 0.0862(9) Uani d . 1 1
C C1 0.2742(4) 0.4572(4) 0.24056(11) 0.0577(9) Uani d . 1 1
C C2 0.3589(4) 0.4032(3) 0.20721(10) 0.0466(8) Uani d . 1 1
C C3 0.3794(4) 0.2738(4) 0.20086(11) 0.0590(9) Uani d . 1 1
H H3 0.3414 0.2144 0.2180 0.071 Uiso calc R 1 1
C C4 0.4560(4) 0.2342(3) 0.16924(11) 0.0570(9) Uani d . 1 1
H H4 0.4696 0.1475 0.1652 0.068 Uiso calc R 1 1
C C5 0.5131(4) 0.3198(3) 0.14343(10) 0.0468(8) Uani d . 1 1
C C6 0.5919(4) 0.2774(3) 0.10809(10) 0.0599(10) Uani d . 1 1
H H6A 0.5354 0.3112 0.0838 0.090 Uiso calc R 1 1
H H6B 0.5916 0.1861 0.1068 0.090 Uiso calc R 1 1
H H6C 0.6993 0.3078 0.1109 0.090 Uiso calc R 1 1
C C7 0.4195(3) 0.4868(3) 0.18186(9) 0.0452(8) Uani d . 1 1
H H7 0.4083 0.5737 0.1860 0.054 Uiso calc R 1 1
C C8 0.5564(4) 0.5431(3) 0.12466(10) 0.0503(9) Uani d . 1 1
H H8A 0.6635 0.5199 0.1201 0.060 Uiso calc R 1 1
H H8B 0.5617 0.6246 0.1384 0.060 Uiso calc R 1 1
C C9 0.4566(4) 0.5572(3) 0.08456(10) 0.0500(9) Uani d . 1 1
C C10 0.3025(4) 0.5121(3) 0.07804(11) 0.0609(10) Uani d . 1 1
H H10 0.2579 0.4712 0.0986 0.073 Uiso calc R 1 1
C C11 0.2144(5) 0.5281(4) 0.04038(14) 0.0816(13) Uani d . 1 1
H H11 0.1113 0.4971 0.0356 0.098 Uiso calc R 1 1
C C12 0.2825(7) 0.5909(4) 0.01029(14) 0.0939(17) Uani d . 1 1
H H12 0.2248 0.6027 -0.0149 0.113 Uiso calc R 1 1
C C13 0.4333(7) 0.6351(4) 0.01754(14) 0.0880(14) Uani d . 1 1
H H13 0.4773 0.6767 -0.0030 0.106 Uiso calc R 1 1
C C14 0.5231(5) 0.6206(3) 0.05406(12) 0.0664(11) Uani d . 1 1
C C15 0.6904(6) 0.6707(5) 0.06056(15) 0.1029(16) Uani d . 1 1
H H15A 0.7139 0.7144 0.0368 0.154 Uiso calc R 1 1
H H15B 0.7629 0.6010 0.0661 0.154 Uiso calc R 1 1
H H15C 0.7010 0.7286 0.0829 0.154 Uiso calc R 1 1

loop_
_atom_site_aniso_label
_atom_site_aniso_U_11
_atom_site_aniso_U_22
_atom_site_aniso_U_33
_atom_site_aniso_U_12
_atom_site_aniso_U_13
_atom_site_aniso_U_23
Br1 0.0576(3) 0.0523(3) 0.0775(3) -0.0027(2) 0.00950(18) 0.0134(2)
N1 0.075(2) 0.078(2) 0.0571(19) -0.0028(19) 0.0258(17) -0.0019(17)
N2 0.0468(15) 0.0348(15) 0.0494(16) 0.0015(13) 0.0076(13) -0.0034(13)
O1 0.118(2) 0.0592(18) 0.091(2) 0.0093(18) 0.0527(18) -0.0127(16)
C1 0.057(2) 0.065(3) 0.052(2) 0.007(2) 0.0107(18) -0.001(2)
C2 0.0435(18) 0.051(2) 0.0451(19) 0.0017(16) 0.0045(15) -0.0026(17)
C3 0.071(2) 0.045(2) 0.061(2) -0.0051(19) 0.011(2) 0.0024(18)
C4 0.072(2) 0.035(2) 0.065(2) 0.0027(18) 0.0104(19) -0.0033(18)
C5 0.0427(19) 0.037(2) 0.059(2) 0.0023(16) 0.0002(16) -0.0075(17)
C6 0.057(2) 0.053(2) 0.071(2) 0.0049(18) 0.0164(19) -0.0177(19)
C7 0.0461(19) 0.044(2) 0.0453(19) 0.0041(16) 0.0042(16) -0.0068(16)
C8 0.057(2) 0.038(2) 0.058(2) -0.0058(17) 0.0144(18) -0.0061(17)
C9 0.064(2) 0.0372(19) 0.050(2) 0.0100(18) 0.0107(18) -0.0060(17)
C10 0.065(2) 0.054(2) 0.062(3) 0.018(2) 0.001(2) -0.0070(19)
C11 0.078(3) 0.073(3) 0.090(3) 0.029(2) -0.008(3) -0.021(3)
C12 0.142(5) 0.079(4) 0.055(3) 0.046(3) -0.014(3) 0.002(2)
C13 0.129(4) 0.071(3) 0.064(3) 0.014(3) 0.013(3) 0.004(2)
C14 0.103(3) 0.042(2) 0.055(2) 0.007(2) 0.014(2) -0.0017(19)
C15 0.137(4) 0.088(3) 0.092(3) -0.044(3) 0.048(3) 0.005(3)

loop_
_atom_type_symbol
_atom_type_description
_atom_type_scat_dispersion_real
_atom_type_scat_dispersion_imag
_atom_type_scat_source
C C 0.0033 0.0016 'International Tables Vol C Tables 4.2.6.8 and 6.1.1.4'
H H 0.0000 0.0000 'International Tables Vol C Tables 4.2.6.8 and 6.1.1.4'
N N 0.0061 0.0033 'International Tables Vol C Tables 4.2.6.8 and 6.1.1.4'
O O 0.0106 0.0060 'International Tables Vol C Tables 4.2.6.8 and 6.1.1.4'
Br Br -0.2901 2.4595 'International Tables Vol C Tables 4.2.6.8 and 6.1.1.4'

loop_
_geom_angle_atom_site_label_1
_geom_angle_atom_site_label_2
_geom_angle_atom_site_label_3
_geom_angle
C1 N1 H1A 120.0
C1 N1 H1B 120.0
H1A N1 H1B 120.0
C7 N2 C5 121.3(3)
C7 N2 C8 118.4(3)
C5 N2 C8 120.3(3)
O1 C1 N1 123.6(4)
O1 C1 C2 118.9(4)
N1 C1 C2 117.5(3)
C7 C2 C3 118.1(3)
C7 C2 C1 117.9(3)
C3 C2 C1 124.0(3)
C4 C3 C2 119.6(3)
C4 C3 H3 120.2
C2 C3 H3 120.2
C3 C4 C5 121.4(3)
C3 C4 H4 119.3
C5 C4 H4 119.3
N2 C5 C4 117.8(3)
N2 C5 C6 120.4(3)
C4 C5 C6 121.8(3)
C5 C6 H6A 109.5
C5 C6 H6B 109.5
H6A C6 H6B 109.5
C5 C6 H6C 109.5
H6A C6 H6C 109.5
H6B C6 H6C 109.5
N2 C7 C2 121.7(3)
N2 C7 H7 119.1
C2 C7 H7 119.1
N2 C8 C9 113.5(3)
N2 C8 H8A 108.9
C9 C8 H8A 108.9
N2 C8 H8B 108.9
C9 C8 H8B 108.9
H8A C8 H8B 107.7
C10 C9 C14 120.4(3)
C10 C9 C8 121.8(3)
C14 C9 C8 117.7(3)
C9 C10 C11 119.7(4)
C9 C10 H10 120.2
C11 C10 H10 120.2
C12 C11 C10 119.2(4)
C12 C11 H11 120.4
C10 C11 H11 120.4
C13 C12 C11 120.0(4)
C13 C12 H12 120.0
C11 C12 H12 120.0
C12 C13 C14 122.3(5)
C12 C13 H13 118.8
C14 C13 H13 118.8
C13 C14 C9 118.4(4)
C13 C14 C15 120.3(4)
C9 C14 C15 121.3(4)
C14 C15 H15A 109.5
C14 C15 H15B 109.5
H15A C15 H15B 109.5
C14 C15 H15C 109.5
H15A C15 H15C 109.5
H15B C15 H15C 109.5

loop_
_geom_bond_atom_site_label_1
_geom_bond_atom_site_label_2
_geom_bond_distance
N1 C1 1.315(5)
N1 H1A 0.8600
N1 H1B 0.8600
N2 C7 1.348(4)
N2 C5 1.367(4)
N2 C8 1.476(4)
O1 C1 1.224(4)
C1 C2 1.508(5)
C2 C7 1.363(4)
C2 C3 1.390(5)
C3 C4 1.371(5)
C3 H3 0.9300
C4 C5 1.374(5)
C4 H4 0.9300
C5 C6 1.494(4)
C6 H6A 0.9600
C6 H6B 0.9600
C6 H6C 0.9600
C7 H7 0.9300
C8 C9 1.506(5)
C8 H8A 0.9700
C8 H8B 0.9700
C9 C10 1.384(5)
C9 C14 1.393(5)
C10 C11 1.397(5)
C10 H10 0.9300
C11 C12 1.385(7)
C11 H11 0.9300
C12 C13 1.357(7)
C12 H12 0.9300
C13 C14 1.369(6)
C13 H13 0.9300
C14 C15 1.505(6)
C15 H15A 0.9600
C15 H15B 0.9600
C15 H15C 0.9600

loop_
_geom_hbond_atom_site_label_D
_geom_hbond_atom_site_label_H
_geom_hbond_atom_site_label_A
_geom_hbond_site_symmetry_A
_geom_hbond_distance_DH
_geom_hbond_distance_HA
_geom_hbond_distance_DA
_geom_hbond_angle_DHA
N1 H1A Br1 . 0.86 2.67 3.477(3) 156.8
N1 H1B O1 4_545 0.86 2.35 3.207(4) 172.7
C3 H3 O1 4_545 0.93 2.22 3.149(5) 173.8
C4 H4 Br1 4_545 0.93 2.78 3.712(4) 175.1
C6 H6C Br1 2_655 0.96 2.73 3.638(3) 157.0
C8 H8B Br1 4 0.97 2.87 3.782(3) 156.0

loop_
_geom_torsion_atom_site_label_1
_geom_torsion_atom_site_label_2
_geom_torsion_atom_site_label_3
_geom_torsion_atom_site_label_4
_geom_torsion
O1 C1 C2 C7 -5.5(5)
N1 C1 C2 C7 175.8(3)
O1 C1 C2 C3 174.2(4)
N1 C1 C2 C3 -4.5(5)
C7 C2 C3 C4 -1.4(5)
C1 C2 C3 C4 178.9(3)
C2 C3 C4 C5 -0.1(5)
C7 N2 C5 C4 -2.2(4)
C8 N2 C5 C4 179.0(3)
C7 N2 C5 C6 177.6(3)
C8 N2 C5 C6 -1.1(4)
C3 C4 C5 N2 1.9(5)
C3 C4 C5 C6 -177.9(3)
C5 N2 C7 C2 0.8(5)
C8 N2 C7 C2 179.5(3)
C3 C2 C7 N2 1.1(5)
C1 C2 C7 N2 -179.2(3)
C7 N2 C8 C9 -103.9(3)
C5 N2 C8 C9 74.9(4)
N2 C8 C9 C10 17.3(4)
N2 C8 C9 C14 -164.3(3)
C14 C9 C10 C11 1.2(5)
C8 C9 C10 C11 179.6(3)
C9 C10 C11 C12 -0.9(6)
C10 C11 C12 C13 0.4(7)
C11 C12 C13 C14 -0.2(7)
C12 C13 C14 C9 0.5(6)
C12 C13 C14 C15 179.6(4)
C10 C9 C14 C13 -1.0(5)
C8 C9 C14 C13 -179.5(3)
C10 C9 C14 C15 179.9(4)
C8 C9 C14 C15 1.4(5)

loop_
_cod_related_entry_id
_cod_related_entry_database
_cod_related_entry_code
1 ChemSpider 30657792
